data_4342727
loop_
_publ_author_name
'Gr\"uner, Bohum\'ir'
'\<S\'icha, V\'aclav'
'Hnyk, Drahom\'ir'
'Londesborough, Michael G. S.'
'C\'isa\<rov\'a, Ivana'

_publ_section_title
;
 The Synthesis and Structural Characterization of Polycyclic Derivatives
 of Cobalt Bis(dicarbollide)(1(-)).
;
_journal_issue 7
_journal_name_full 'Inorganic chemistry'
_journal_page_first 3148
_journal_page_last 3158
_journal_paper_doi 10.1021/ic502450t
_journal_volume 54
_journal_year 2015
_chemical_compound_source 'synthesized by the authors'
_chemical_formula_moiety 'C15 H31 B18 Co N O2, C3 H10 N'
_chemical_formula_sum 'C18 H41 B18 Co N2 O2'
_chemical_formula_weight 571.04
_chemical_name_systematic
; 
 ? 
;
_space_group_IT_number 61
_symmetry_cell_setting orthorhombic
_symmetry_space_group_name_Hall '-P 2ac 2ab'
_symmetry_space_group_name_H-M 'P b c a'
_atom_sites_solution_hydrogens difmap
_atom_sites_solution_primary direct
_atom_sites_solution_secondary difmap
_audit_creation_method SHELXL-97
_cell_angle_alpha 90.00
_cell_angle_beta 90.00
_cell_angle_gamma 90.00
_cell_formula_units_Z 8
_cell_length_a 9.4710(2)
_cell_length_b 24.1214(4)
_cell_length_c 28.5697(5)
_cell_measurement_reflns_used 7950
_cell_measurement_temperature 150(2)
_cell_measurement_theta_max 26.5
_cell_measurement_theta_min 2.7
_cell_volume 6526.9(2)
_computing_cell_refinement 'SAINT V8.27B (Bruker AXS Inc., 2012)'
_computing_data_collection 'Bruker Instrument Service v2012.12.0.3'
_computing_data_reduction 'SAINT V8.27B (Bruker AXS Inc., 2012)'
_computing_structure_refinement 'SHELXL-97 (Sheldrick, 2008)'
_computing_structure_solution 'SHELXS-97 (Sheldrick, 2008)'
_diffrn_ambient_temperature 150(2)
_diffrn_measured_fraction_theta_full 1.000
_diffrn_measured_fraction_theta_max 1.000
_diffrn_measurement_device_type 'Bruker APEX-II CCD'
_diffrn_measurement_method '\f and \w scans'
_diffrn_radiation_monochromator graphite
_diffrn_radiation_source 'fine-focus sealed tube'
_diffrn_radiation_type MoK\a
_diffrn_radiation_wavelength 0.71073
_diffrn_reflns_av_R_equivalents 0.0331
_diffrn_reflns_av_sigmaI/netI 0.0312
_diffrn_reflns_limit_h_max 8
_diffrn_reflns_limit_h_min -11
_diffrn_reflns_limit_k_max 29
_diffrn_reflns_limit_k_min -29
_diffrn_reflns_limit_l_max 35
_diffrn_reflns_limit_l_min -31
_diffrn_reflns_number 28083
_diffrn_reflns_theta_full 25.99
_diffrn_reflns_theta_max 25.99
_diffrn_reflns_theta_min 1.69
_diffrn_standards_number 0
_exptl_absorpt_coefficient_mu 0.547
_exptl_absorpt_correction_T_max 0.9637
_exptl_absorpt_correction_T_min 0.7876
_exptl_absorpt_correction_type multi-scan
_exptl_absorpt_process_details 'SADABS V2012/1 (Bruker AXS Inc.)'
_exptl_crystal_colour red
_exptl_crystal_density_diffrn 1.162
_exptl_crystal_density_method 'not measured'
_exptl_crystal_description plate
_exptl_crystal_F_000 2368
_exptl_crystal_size_max 0.46
_exptl_crystal_size_mid 0.36
_exptl_crystal_size_min 0.07
_platon_squeeze_details
;
;
_refine_diff_density_max 1.078
_refine_diff_density_min -0.682
_refine_diff_density_rms 0.065
_refine_ls_extinction_method none
_refine_ls_goodness_of_fit_ref 1.037
_refine_ls_hydrogen_treatment constr
_refine_ls_matrix_type full
_refine_ls_number_parameters 370
_refine_ls_number_reflns 6409
_refine_ls_number_restraints 0
_refine_ls_restrained_S_all 1.037
_refine_ls_R_factor_all 0.0590
_refine_ls_R_factor_gt 0.0463
_refine_ls_shift/su_max 0.001
_refine_ls_shift/su_mean 0.000
_refine_ls_structure_factor_coef Fsqd
_refine_ls_weighting_details 'calc w=1/[\s^2^(Fo^2^)+(0.0553P)^2^+8.4527P] where P=(Fo^2^+2Fc^2^)/3'
_refine_ls_weighting_scheme calc
_refine_ls_wR_factor_gt 0.1146
_refine_ls_wR_factor_ref 0.1198
_reflns_number_gt 5229
_reflns_number_total 6409
_reflns_threshold_expression I>2\s(I)
_cod_data_source_file ic502450t_si_001.cif
_cod_data_source_block 4
_cod_depositor_comments 'Adding full bibliography for 4342725--4342728.cif.'
_cod_database_code 4342727

loop_
_symmetry_equiv_pos_as_xyz
'x, y, z'
'x+1/2, -y+1/2, -z'
'-x, y+1/2, -z+1/2'
'-x+1/2, -y, z+1/2'
'-x, -y, -z'
'-x-1/2, y-1/2, z'
'x, -y-1/2, z-1/2'
'x-1/2, y, -z-1/2'

loop_
_atom_site_label
_atom_site_type_symbol
_atom_site_fract_x
_atom_site_fract_y
_atom_site_fract_z
_atom_site_U_iso_or_equiv
_atom_site_adp_type
_atom_site_occupancy
_atom_site_symmetry_multiplicity
_atom_site_calc_flag
_atom_site_refinement_flags
Co3 Co 0.77651(3) 0.167189(12) 0.093479(10) 0.01331(11) Uani 1 1 d .
C1 C 0.7771(3) 0.22769(9) 0.14870(8) 0.0144(5) Uani 1 1 d .
C2 C 0.8736(3) 0.17327(9) 0.15816(8) 0.0148(5) Uani 1 1 d .
H2 H 0.9764 0.1773 0.1556 0.018 Uiso 1 1 d R
B4 B 0.6121(3) 0.20604(11) 0.13064(9) 0.0148(5) Uani 1 1 d .
H4 H 0.5485 0.2327 0.1114 0.018 Uiso 1 1 d R
B5 B 0.6411(3) 0.22982(11) 0.18963(9) 0.0166(6) Uani 1 1 d .
H5 H 0.5917 0.2690 0.2029 0.020 Uiso 1 1 calc R
B6 B 0.8133(3) 0.21010(11) 0.20668(9) 0.0172(6) Uani 1 1 d .
H6 H 0.8794 0.2358 0.2309 0.021 Uiso 1 1 calc R
B7 B 0.7902(3) 0.11162(11) 0.14885(9) 0.0176(6) Uani 1 1 d .
H7 H 0.8461 0.0752 0.1448 0.021 Uiso 1 1 d R
B8 B 0.6133(3) 0.13043(11) 0.13223(9) 0.0171(6) Uani 1 1 d .
H8 H 0.5391 0.1059 0.1126 0.021 Uiso 1 1 d R
B9 B 0.5413(3) 0.16937(11) 0.17984(9) 0.0181(6) Uani 1 1 d .
H9 H 0.4250 0.1686 0.1868 0.022 Uiso 1 1 calc R
B10 B 0.6665(3) 0.17177(11) 0.22644(9) 0.0187(6) Uani 1 1 d .
H10 H 0.6336 0.1718 0.2641 0.022 Uiso 1 1 calc R
B11 B 0.8212(3) 0.13738(11) 0.20679(9) 0.0173(6) Uani 1 1 d .
H11 H 0.8940 0.1152 0.2314 0.021 Uiso 1 1 calc R
B12 B 0.6521(3) 0.11123(11) 0.19112(9) 0.0187(6) Uani 1 1 d .
H12 H 0.6104 0.0715 0.2060 0.022 Uiso 1 1 calc R
C1' C 0.7465(3) 0.20799(10) 0.03115(8) 0.0172(5) Uani 1 1 d .
H1' H 0.7072 0.2452 0.0376 0.021 Uiso 1 1 d R
C2' C 0.9108(3) 0.19928(9) 0.04359(8) 0.0160(5) Uani 1 1 d .
H2' H 0.9579 0.2323 0.0549 0.019 Uiso 1 1 d R
B4' B 0.6545(3) 0.14827(11) 0.03416(9) 0.0183(6) Uani 1 1 d .
H4' H 0.5403 0.1496 0.0391 0.022 Uiso 1 1 d R
B5' B 0.7049(3) 0.17835(12) -0.02091(9) 0.0209(6) Uani 1 1 d .
H5' H 0.6240 0.1943 -0.0461 0.025 Uiso 1 1 calc R
B6' B 0.8679(3) 0.21286(12) -0.01412(9) 0.0207(6) Uani 1 1 d .
H6' H 0.8947 0.2514 -0.0341 0.025 Uiso 1 1 calc R
B7' B 0.9489(3) 0.13286(11) 0.05677(9) 0.0176(6) Uani 1 1 d .
H7' H 1.0348 0.1238 0.0790 0.021 Uiso 1 1 d R
B8' B 0.7835(3) 0.09612(11) 0.04937(9) 0.0195(6) Uani 1 1 d .
H8' H 0.7619 0.0593 0.0661 0.023 Uiso 1 1 d R
B9' B 0.7322(3) 0.10664(12) -0.01049(10) 0.0235(6) Uani 1 1 d .
H9' H 0.6694 0.0743 -0.0294 0.028 Uiso 1 1 calc R
B10' B 0.8640(3) 0.14637(12) -0.04000(10) 0.0233(6) Uani 1 1 d .
H10' H 0.8885 0.1400 -0.0780 0.028 Uiso 1 1 calc R
B11' B 0.9966(3) 0.16297(12) 0.00136(10) 0.0214(6) Uani 1 1 d .
H11' H 1.1097 0.1687 -0.0090 0.026 Uiso 1 1 calc R
B12' B 0.9145(3) 0.09678(12) 0.00357(10) 0.0230(6) Uani 1 1 d .
H12' H 0.9733 0.0581 -0.0058 0.028 Uiso 1 1 calc R
C3 C 0.8492(2) 0.28540(9) 0.13774(8) 0.0143(5) Uani 1 1 d .
C4 C 1.0043(3) 0.28877(9) 0.15237(8) 0.0158(5) Uani 1 1 d .
C5 C 1.1231(3) 0.26048(10) 0.13701(8) 0.0187(5) Uani 1 1 d .
H5A H 1.1158 0.2328 0.1135 0.022 Uiso 1 1 calc R
C6 C 1.2531(3) 0.27353(11) 0.15678(9) 0.0234(6) Uani 1 1 d .
H6A H 1.3353 0.2548 0.1461 0.028 Uiso 1 1 calc R
C7 C 1.2655(3) 0.31358(11) 0.19200(9) 0.0258(6) Uani 1 1 d .
H7A H 1.3550 0.3211 0.2056 0.031 Uiso 1 1 calc R
C8 C 1.1472(3) 0.34230(10) 0.20697(9) 0.0223(6) Uani 1 1 d .
H8A H 1.1539 0.3699 0.2306 0.027 Uiso 1 1 calc R
C9 C 1.0189(3) 0.32962(9) 0.18649(8) 0.0166(5) Uani 1 1 d .
C10 C 0.8820(3) 0.35776(10) 0.19203(8) 0.0176(5) Uani 1 1 d .
C11 C 0.6668(3) 0.35911(10) 0.14399(9) 0.0206(5) Uani 1 1 d .
H11A H 0.6253 0.3859 0.1664 0.025 Uiso 1 1 calc R
H11B H 0.5928 0.3321 0.1349 0.025 Uiso 1 1 calc R
C12 C 0.7217(3) 0.38968(10) 0.10054(9) 0.0242(6) Uani 1 1 d .
H12A H 0.7561 0.4270 0.1094 0.029 Uiso 1 1 calc R
H12B H 0.6448 0.3941 0.0774 0.029 Uiso 1 1 calc R
C13 C 0.8427(3) 0.35559(10) 0.07926(8) 0.0205(5) Uani 1 1 d .
H13A H 0.8442 0.3608 0.0449 0.025 Uiso 1 1 calc R
H13B H 0.9340 0.3687 0.0920 0.025 Uiso 1 1 calc R
C14 C 0.8678(4) 0.49982(14) 0.39660(12) 0.0496(9) Uani 1 1 d .
H14A H 0.9610 0.5128 0.3865 0.074 Uiso 1 1 d R
H14B H 0.8731 0.4603 0.4045 0.074 Uiso 1 1 d R
H14C H 0.8376 0.5209 0.4242 0.074 Uiso 1 1 d R
C15 C 0.7632(4) 0.56282(13) 0.33890(12) 0.0449(8) Uani 1 1 d .
H15A H 0.7318 0.5894 0.3627 0.067 Uiso 1 1 d R
H15B H 0.6970 0.5631 0.3125 0.067 Uiso 1 1 d R
H15C H 0.8575 0.5732 0.3278 0.067 Uiso 1 1 d R
C16 C 0.6406(5) 0.47619(19) 0.35967(16) 0.0717(13) Uani 1 1 d .
H16A H 0.5748 0.4918 0.3826 0.108 Uiso 1 1 d R
H16B H 0.6625 0.4378 0.3681 0.108 Uiso 1 1 d R
H16C H 0.5972 0.4771 0.3285 0.108 Uiso 1 1 d R
N1 N 0.7863(2) 0.33023(8) 0.16561(7) 0.0159(4) Uani 1 1 d .
N2 N 0.7682(4) 0.50778(13) 0.35875(15) 0.0727(11) Uani 1 1 d .
H2A H 0.8158 0.4893 0.3349 0.087 Uiso 1 1 calc R
O1 O 0.82455(19) 0.29761(6) 0.08995(5) 0.0167(4) Uani 1 1 d .
O2 O 0.8569(2) 0.40072(7) 0.21423(6) 0.0244(4) Uani 1 1 d .

loop_
_atom_site_aniso_label
_atom_site_aniso_U_11
_atom_site_aniso_U_22
_atom_site_aniso_U_33
_atom_site_aniso_U_23
_atom_site_aniso_U_13
_atom_site_aniso_U_12
Co3 0.01325(18) 0.01737(17) 0.00932(16) -0.00094(11) 0.00051(12) 0.00078(13)
C1 0.0125(12) 0.0188(11) 0.0119(10) -0.0011(9) 0.0001(10) 0.0017(10)
C2 0.0135(12) 0.0181(11) 0.0129(11) -0.0009(9) -0.0004(9) 0.0014(9)
B4 0.0119(14) 0.0204(12) 0.0121(12) -0.0010(10) 0.0004(11) 0.0006(10)
B5 0.0133(14) 0.0254(13) 0.0113(12) -0.0018(10) 0.0021(11) -0.0005(11)
B6 0.0164(14) 0.0237(13) 0.0115(12) -0.0002(10) -0.0003(11) 0.0008(11)
B7 0.0180(15) 0.0190(13) 0.0157(13) 0.0011(10) -0.0016(11) 0.0000(11)
B8 0.0171(14) 0.0215(13) 0.0127(12) -0.0006(10) 0.0009(11) -0.0027(11)
B9 0.0121(14) 0.0260(14) 0.0162(13) 0.0024(11) 0.0015(11) -0.0012(11)
B10 0.0145(14) 0.0292(14) 0.0125(12) 0.0004(11) 0.0000(11) -0.0012(12)
B11 0.0165(14) 0.0220(13) 0.0135(12) 0.0017(10) -0.0002(11) 0.0000(11)
B12 0.0200(15) 0.0217(13) 0.0143(13) 0.0020(10) 0.0004(12) -0.0030(12)
C1' 0.0175(13) 0.0219(11) 0.0121(11) 0.0011(9) -0.0009(10) 0.0034(10)
C2' 0.0139(12) 0.0201(11) 0.0138(11) -0.0005(9) 0.0033(10) 0.0014(10)
B4' 0.0172(15) 0.0255(13) 0.0123(12) -0.0013(10) -0.0021(11) 0.0004(12)
B5' 0.0238(16) 0.0279(14) 0.0111(12) -0.0029(11) 0.0017(12) 0.0009(12)
B6' 0.0233(16) 0.0262(14) 0.0126(12) 0.0011(10) 0.0033(12) 0.0019(12)
B7' 0.0186(15) 0.0204(13) 0.0138(12) -0.0004(10) 0.0015(11) 0.0043(11)
B8' 0.0233(16) 0.0206(13) 0.0146(13) -0.0025(10) 0.0014(12) 0.0010(12)
B9' 0.0294(17) 0.0267(14) 0.0143(13) -0.0048(11) 0.0000(13) -0.0017(13)
B10' 0.0272(17) 0.0288(14) 0.0138(12) -0.0030(11) 0.0035(12) 0.0025(13)
B11' 0.0229(16) 0.0263(14) 0.0149(13) -0.0017(11) 0.0047(12) 0.0016(13)
B12' 0.0292(17) 0.0243(14) 0.0156(13) -0.0038(11) 0.0028(13) 0.0044(13)
C3 0.0121(12) 0.0190(11) 0.0119(10) -0.0020(9) 0.0003(9) 0.0018(9)
C4 0.0143(13) 0.0195(11) 0.0134(11) 0.0032(9) 0.0004(9) -0.0016(9)
C5 0.0160(13) 0.0228(12) 0.0172(12) 0.0028(9) 0.0036(10) 0.0007(10)
C6 0.0102(13) 0.0335(14) 0.0264(13) 0.0077(11) 0.0022(11) 0.0030(10)
C7 0.0122(13) 0.0370(14) 0.0280(14) 0.0061(11) -0.0054(11) -0.0044(11)
C8 0.0217(14) 0.0256(13) 0.0197(12) 0.0023(10) -0.0039(11) -0.0052(11)
C9 0.0150(12) 0.0202(11) 0.0147(11) 0.0017(9) 0.0010(10) -0.0016(10)
C10 0.0194(13) 0.0212(12) 0.0121(11) -0.0009(9) 0.0002(10) -0.0017(10)
C11 0.0148(13) 0.0217(12) 0.0252(13) -0.0048(10) -0.0015(11) 0.0030(10)
C12 0.0268(15) 0.0204(12) 0.0256(13) -0.0017(10) -0.0061(12) 0.0016(11)
C13 0.0216(14) 0.0210(12) 0.0188(12) 0.0006(10) -0.0013(11) -0.0040(11)
C14 0.065(3) 0.0458(19) 0.0380(18) 0.0116(15) -0.0033(17) -0.0111(18)
C15 0.049(2) 0.0359(16) 0.050(2) 0.0038(15) -0.0032(17) 0.0076(15)
C16 0.061(3) 0.083(3) 0.071(3) -0.005(2) 0.008(2) -0.040(2)
N1 0.0123(10) 0.0187(9) 0.0166(10) -0.0047(8) 0.0007(8) 0.0006(8)
N2 0.055(2) 0.0494(18) 0.113(3) 0.0326(19) -0.036(2) -0.0196(16)
O1 0.0205(9) 0.0180(8) 0.0116(8) -0.0013(6) -0.0011(7) -0.0003(7)
O2 0.0255(11) 0.0247(9) 0.0229(9) -0.0110(7) -0.0006(8) -0.0019(8)

loop_
_atom_type_symbol
_atom_type_description
_atom_type_scat_dispersion_real
_atom_type_scat_dispersion_imag
_atom_type_scat_source
C C 0.0033 0.0016 'International Tables Vol C Tables 4.2.6.8 and 6.1.1.4'
H H 0.0000 0.0000 'International Tables Vol C Tables 4.2.6.8 and 6.1.1.4'
N N 0.0061 0.0033 'International Tables Vol C Tables 4.2.6.8 and 6.1.1.4'
O O 0.0106 0.0060 'International Tables Vol C Tables 4.2.6.8 and 6.1.1.4'
B B 0.0013 0.0007 'International Tables Vol C Tables 4.2.6.8 and 6.1.1.4'
Co Co 0.3494 0.9721 'International Tables Vol C Tables 4.2.6.8 and 6.1.1.4'

loop_
_geom_angle_atom_site_label_1
_geom_angle_atom_site_label_2
_geom_angle_atom_site_label_3
_geom_angle
C1' Co3 C2' 46.05(9)
C1' Co3 C2 143.28(9)
C2' Co3 C2 108.45(10)
C1' Co3 B7 167.90(10)
C2' Co3 B7 136.90(10)
C2 Co3 B7 48.54(9)
C1' Co3 B8 123.92(10)
C2' Co3 B8 168.04(10)
C2 Co3 B8 83.48(10)
B7 Co3 B8 51.07(11)
C1' Co3 B4' 47.86(10)
C2' Co3 B4' 82.15(10)
C2 Co3 B4' 168.52(10)
B7 Co3 B4' 120.55(11)
B8 Co3 B4' 85.89(11)
C1' Co3 B4 96.99(10)
C2' Co3 B4 129.65(10)
C2 Co3 B4 81.19(10)
B7 Co3 B4 87.10(11)
B8 Co3 B4 51.46(10)
B4' Co3 B4 95.55(11)
C1' Co3 B7' 82.18(10)
C2' Co3 B7' 47.63(9)
C2 Co3 B7' 97.34(10)
B7 Co3 B7' 94.41(11)
B8 Co3 B7' 131.81(11)
B4' Co3 B7' 86.53(11)
B4 Co3 B7' 176.37(11)
C1' Co3 B8' 82.93(10)
C2' Co3 B8' 82.75(10)
C2 Co3 B8' 124.89(10)
B7 Co3 B8' 85.95(11)
B8 Co3 B8' 89.71(11)
B4' Co3 B8' 50.56(11)
B4 Co3 B8' 132.86(11)
B7' Co3 B8' 50.63(11)
C1' Co3 C1 108.14(9)
C2' Co3 C1 104.53(9)
C2 Co3 C1 45.19(8)
B7 Co3 C1 83.05(10)
B8 Co3 C1 84.36(10)
B4' Co3 C1 137.80(10)
B4 Co3 C1 47.87(9)
B7' Co3 C1 129.01(10)
B8' Co3 C1 168.93(10)
C3 C1 C2 120.10(19)
C3 C1 B4 126.73(19)
C2 C1 B4 108.37(17)
C3 C1 B5 115.26(18)
C2 C1 B5 109.20(18)
B4 C1 B5 62.61(15)
C3 C1 B6 108.50(18)
C2 C1 B6 62.23(14)
B4 C1 B6 112.83(18)
B5 C1 B6 60.94(15)
C3 C1 Co3 116.96(14)
C2 C1 Co3 64.81(11)
B4 C1 Co3 64.72(11)
B5 C1 Co3 120.75(15)
B6 C1 Co3 122.17(15)
C1 C2 B7 114.75(19)
C1 C2 B11 112.41(18)
B7 C2 B11 63.31(15)
C1 C2 B6 62.30(14)
B7 C2 B6 114.63(19)
B11 C2 B6 61.10(15)
C1 C2 Co3 70.00(11)
B7 C2 Co3 65.97(12)
B11 C2 Co3 124.08(16)
B6 C2 Co3 126.90(16)
C1 C2 H2 117.8
B7 C2 H2 122.3
B11 C2 H2 113.5
B6 C2 H2 109.6
Co3 C2 H2 112.4
C1 B4 B9 104.70(18)
C1 B4 B5 59.07(14)
B9 B4 B5 58.68(15)
C1 B4 B8 106.83(19)
B9 B4 B8 59.27(14)
B5 B4 B8 107.11(18)
C1 B4 Co3 67.41(12)
B9 B4 Co3 116.93(16)
B5 B4 Co3 120.06(17)
B8 B4 Co3 64.08(12)
C1 B4 H4 119.7
B9 B4 H4 120.3
B5 B4 H4 112.7
B8 B4 H4 129.5
Co3 B4 H4 116.0
C1 B5 B9 105.45(18)
C1 B5 B6 59.64(14)
B9 B5 B6 108.44(19)
C1 B5 B10 106.02(19)
B9 B5 B10 60.75(15)
B6 B5 B10 59.82(15)
C1 B5 B4 58.32(14)
B9 B5 B4 60.37(15)
B6 B5 B4 108.24(18)
B10 B5 B4 108.98(19)
C1 B5 H5 124.1
B9 B5 H5 121.9
B6 B5 H5 121.3
B10 B5 H5 121.6
B4 B5 H5 121.4
C2 B6 C1 55.47(13)
C2 B6 B11 58.55(14)
C1 B6 B11 104.68(18)
C2 B6 B10 104.25(19)
C1 B6 B10 106.08(19)
B11 B6 B10 60.59(16)
C2 B6 B5 102.75(18)
C1 B6 B5 59.42(14)
B11 B6 B5 108.0(2)
B10 B6 B5 60.12(16)
C2 B6 H6 126.1
C1 B6 H6 124.2
B11 B6 H6 121.8
B10 B6 H6 122.2
B5 B6 H6 122.5
C2 B7 B12 103.84(18)
C2 B7 B11 58.51(14)
B12 B7 B11 59.71(15)
C2 B7 B8 104.65(18)
B12 B7 B8 59.75(15)
B11 B7 B8 107.99(19)
C2 B7 Co3 65.48(12)
B12 B7 Co3 118.29(17)
B11 B7 Co3 119.33(16)
B8 B7 Co3 65.06(12)
C2 B7 H7 121.5
B12 B7 H7 116.6
B11 B7 H7 108.4
B8 B7 H7 131.4
Co3 B7 H7 119.7
B12 B8 B9 59.81(15)
B12 B8 B7 59.58(15)
B9 B8 B7 106.65(19)
B12 B8 B4 106.50(18)
B9 B8 B4 59.43(14)
B7 B8 B4 105.31(19)
B12 B8 Co3 117.11(17)
B9 B8 Co3 117.40(16)
B7 B8 Co3 63.88(12)
B4 B8 Co3 64.46(12)
B12 B8 H8 118.9
B9 B8 H8 115.8
B7 B8 H8 127.4
B4 B8 H8 122.2
Co3 B8 H8 116.0
B5 B9 B12 107.9(2)
B5 B9 B10 59.84(15)
B12 B9 B10 59.92(15)
B5 B9 B8 110.57(19)
B12 B9 B8 59.97(15)
B10 B9 B8 109.4(2)
B5 B9 B4 60.95(15)
B12 B9 B4 108.09(19)
B10 B9 B4 108.72(19)
B8 B9 B4 61.30(15)
B5 B9 H9 120.9
B12 B9 H9 122.3
B10 B9 H9 121.5
B8 B9 H9 120.1
B4 B9 H9 121.0
B6 B10 B5 60.07(15)
B6 B10 B11 59.52(16)
B5 B10 B11 107.12(19)
B6 B10 B12 108.02(19)
B5 B10 B12 107.59(18)
B11 B10 B12 60.04(16)
B6 B10 B9 107.59(19)
B5 B10 B9 59.42(15)
B11 B10 B9 107.31(19)
B12 B10 B9 59.96(15)
B6 B10 H10 121.8
B5 B10 H10 122.2
B11 B10 H10 122.3
B12 B10 H10 121.6
B9 B10 H10 122.1
C2 B11 B6 60.35(14)
C2 B11 B10 105.06(19)
B6 B11 B10 59.88(16)
C2 B11 B12 103.68(18)
B6 B11 B12 108.4(2)
B10 B11 B12 60.13(16)
C2 B11 B7 58.18(14)
B6 B11 B7 109.73(19)
B10 B11 B7 108.60(19)
B12 B11 B7 59.82(15)
C2 B11 H11 124.9
B6 B11 H11 120.3
B10 B11 H11 122.2
B12 B11 H11 122.9
B7 B11 H11 121.0
B11 B12 B10 59.83(15)
B11 B12 B7 60.47(15)
B10 B12 B7 108.89(19)
B11 B12 B9 107.27(19)
B10 B12 B9 60.12(15)
B7 B12 B9 107.81(19)
B11 B12 B8 109.33(19)
B10 B12 B8 109.73(19)
B7 B12 B8 60.67(15)
B9 B12 B8 60.22(15)
B11 B12 H12 121.7
B10 B12 H12 121.0
B7 B12 H12 121.3
B9 B12 H12 122.3
B8 B12 H12 120.4
C2' C1' B4' 112.15(19)
C2' C1' B5' 111.29(19)
B4' C1' B5' 64.19(15)
C2' C1' B6' 62.16(15)
B4' C1' B6' 116.02(19)
B5' C1' B6' 61.88(16)
C2' C1' Co3 67.20(11)
B4' C1' Co3 67.54(12)
B5' C1' Co3 126.16(16)
B6' C1' Co3 125.97(16)
C2' C1' H1' 116.2
B4' C1' H1' 124.8
B5' C1' H1' 117.2
B6' C1' H1' 109.1
Co3 C1' H1' 109.0
C1' C2' B7' 112.35(19)
C1' C2' B11' 111.90(19)
B7' C2' B11' 64.28(15)
C1' C2' B6' 62.44(15)
B7' C2' B6' 116.33(18)
B11' C2' B6' 62.15(16)
C1' C2' Co3 66.74(11)
B7' C2' Co3 67.69(12)
B11' C2' Co3 126.37(16)
B6' C2' Co3 125.81(17)
C1' C2' H2' 114.2
B7' C2' H2' 127.6
B11' C2' H2' 116.2
B6' C2' H2' 105.6
Co3 C2' H2' 111.3
C1' B4' B9' 103.4(2)
C1' B4' B5' 58.19(15)
B9' B4' B5' 59.41(15)
C1' B4' B8' 104.9(2)
B9' B4' B8' 60.03(16)
B5' B4' B8' 108.2(2)
C1' B4' Co3 64.61(12)
B9' B4' Co3 118.18(18)
B5' B4' Co3 118.16(18)
B8' B4' Co3 65.50(12)
C1' B4' H4' 119.6
B9' B4' H4' 121.3
B5' B4' H4' 111.4
B8' B4' H4' 131.3
Co3 B4' H4' 115.7
C1' B5' B6' 60.10(15)
C1' B5' B9' 103.29(19)
B6' B5' B9' 108.3(2)
C1' B5' B10' 104.8(2)
B6' B5' B10' 59.82(17)
B9' B5' B10' 60.34(17)
C1' B5' B4' 57.62(14)
B6' B5' B4' 109.1(2)
B9' B5' B4' 59.88(16)
B10' B5' B4' 108.6(2)
C1' B5' H5' 125.3
B6' B5' H5' 120.5
B9' B5' H5' 122.8
B10' B5' H5' 122.1
B4' B5' H5' 121.3
C2' B6' C1' 55.40(14)
C2' B6' B5' 102.79(19)
C1' B6' B5' 58.02(15)
C2' B6' B10' 103.41(19)
C1' B6' B10' 103.7(2)
B5' B6' B10' 60.49(17)
C2' B6' B11' 58.04(15)
C1' B6' B11' 102.96(18)
B5' B6' B11' 108.0(2)
B10' B6' B11' 60.10(16)
C2' B6' H6' 126.1
C1' B6' H6' 125.9
B5' B6' H6' 122.3
B10' B6' H6' 123.1
B11' B6' H6' 122.4
C2' B7' B12' 103.58(18)
C2' B7' B11' 58.21(14)
B12' B7' B11' 59.51(15)
C2' B7' B8' 104.72(19)
B12' B7' B8' 60.23(16)
B11' B7' B8' 108.17(19)
C2' B7' Co3 64.69(12)
B12' B7' Co3 118.32(18)
B11' B7' Co3 118.26(17)
B8' B7' Co3 65.23(13)
C2' B7' H7' 119.7
B12' B7' H7' 123.6
B11' B7' H7' 114.8
B8' B7' H7' 129.5
Co3 B7' H7' 112.3
B9' B8' B12' 59.59(16)
B9' B8' B4' 59.32(16)
B12' B8' B4' 106.55(19)
B9' B8' B7' 106.0(2)
B12' B8' B7' 59.05(16)
B4' B8' B7' 105.80(19)
B9' B8' Co3 116.21(17)
B12' B8' Co3 116.35(17)
B4' B8' Co3 63.95(12)
B7' B8' Co3 64.14(12)
B9' B8' H8' 120.7
B12' B8' H8' 118.7
B4' B8' H8' 125.4
B7' B8' H8' 122.6
Co3 B8' H8' 114.5
B5' B9' B4' 60.71(16)
B5' B9' B10' 59.94(17)
B4' B9' B10' 108.9(2)
B5' B9' B12' 107.9(2)
B4' B9' B12' 108.2(2)
B10' B9' B12' 60.17(17)
B5' B9' B8' 109.69(19)
B4' B9' B8' 60.65(15)
B10' B9' B8' 109.7(2)
B12' B9' B8' 60.42(16)
B5' B9' H9' 121.3
B4' B9' H9' 121.2
B10' B9' H9' 121.1
B12' B9' H9' 121.9
B8' B9' H9' 120.4
B6' B10' B11' 60.03(16)
B6' B10' B5' 59.69(16)
B11' B10' B5' 107.35(19)
B6' B10' B9' 107.7(2)
B11' B10' B9' 107.6(2)
B5' B10' B9' 59.72(17)
B6' B10' B12' 108.05(19)
B11' B10' B12' 59.86(16)
B5' B10' B12' 107.6(2)
B9' B10' B12' 60.00(17)
B6' B10' H10' 121.7
B11' B10' H10' 122.0
B5' B10' H10' 122.2
B9' B10' H10' 121.9
B12' B10' H10' 121.7
C2' B11' B6' 59.81(15)
C2' B11' B10' 104.6(2)
B6' B11' B10' 59.86(16)
C2' B11' B12' 103.22(19)
B6' B11' B12' 108.6(2)
B10' B11' B12' 60.65(17)
C2' B11' B7' 57.51(14)
B6' B11' B7' 108.7(2)
B10' B11' B7' 108.5(2)
B12' B11' B7' 59.75(15)
C2' B11' H11' 125.6
B6' B11' H11' 120.6
B10' B11' H11' 122.0
B12' B11' H11' 122.6
B7' B11' H11' 121.5
B11' B12' B7' 60.75(16)
B11' B12' B9' 107.2(2)
B7' B12' B9' 107.6(2)
B11' B12' B10' 59.49(16)
B7' B12' B10' 108.38(19)
B9' B12' B10' 59.83(17)
B11' B12' B8' 109.56(19)
B7' B12' B8' 60.72(16)
B9' B12' B8' 59.99(16)
B10' B12' B8' 109.0(2)
B11' B12' H12' 121.5
B7' B12' H12' 121.3
B9' B12' H12' 122.5
B10' B12' H12' 121.6
B8' B12' H12' 120.6
O1 C3 N1 107.60(18)
O1 C3 C4 114.28(19)
N1 C3 C4 101.67(18)
O1 C3 C1 107.60(17)
N1 C3 C1 111.42(18)
C4 C3 C1 114.05(19)
C5 C4 C9 119.3(2)
C5 C4 C3 131.8(2)
C9 C4 C3 108.9(2)
C4 C5 C6 118.6(2)
C4 C5 H5A 120.7
C6 C5 H5A 120.7
C5 C6 C7 121.5(2)
C5 C6 H6A 119.2
C7 C6 H6A 119.2
C8 C7 C6 119.9(2)
C8 C7 H7A 120.0
C6 C7 H7A 120.0
C9 C8 C7 118.0(2)
C9 C8 H8A 121.0
C7 C8 H8A 121.0
C8 C9 C4 122.7(2)
C8 C9 C10 128.8(2)
C4 C9 C10 108.3(2)
O2 C10 N1 124.6(2)
O2 C10 C9 127.6(2)
N1 C10 C9 107.68(19)
N1 C11 C12 107.9(2)
N1 C11 H11A 110.1
C12 C11 H11A 110.1
N1 C11 H11B 110.1
C12 C11 H11B 110.1
H11A C11 H11B 108.4
C11 C12 C13 108.4(2)
C11 C12 H12A 110.0
C13 C12 H12A 110.0
C11 C12 H12B 110.0
C13 C12 H12B 110.0
H12A C12 H12B 108.4
O1 C13 C12 110.3(2)
O1 C13 H13A 109.6
C12 C13 H13A 109.6
O1 C13 H13B 109.6
C12 C13 H13B 109.6
H13A C13 H13B 108.1
N2 C14 H14A 108.9
N2 C14 H14B 109.5
H14A C14 H14B 109.5
N2 C14 H14C 110.0
H14A C14 H14C 109.5
H14B C14 H14C 109.5
N2 C15 H15A 109.9
N2 C15 H15B 109.3
H15A C15 H15B 109.5
N2 C15 H15C 109.3
H15A C15 H15C 109.5
H15B C15 H15C 109.5
N2 C16 H16A 110.1
N2 C16 H16B 109.2
H16A C16 H16B 109.5
N2 C16 H16C 109.0
H16A C16 H16C 109.5
H16B C16 H16C 109.5
C10 N1 C11 121.27(19)
C10 N1 C3 113.05(19)
C11 N1 C3 115.78(18)
C16 N2 C15 118.0(3)
C16 N2 C14 117.8(3)
C15 N2 C14 115.9(3)
C16 N2 H2A 99.7
C15 N2 H2A 99.7
C14 N2 H2A 99.7
C3 O1 C13 112.72(17)

loop_
_geom_bond_atom_site_label_1
_geom_bond_atom_site_label_2
_geom_bond_distance
Co3 C1' 2.054(2)
Co3 C2' 2.061(2)
Co3 C2 2.069(2)
Co3 B7 2.077(3)
Co3 B8 2.098(3)
Co3 B4' 2.102(3)
Co3 B4 2.105(3)
Co3 B7' 2.110(3)
Co3 B8' 2.129(3)
Co3 C1 2.149(2)
C1 C3 1.582(3)
C1 C2 1.623(3)
C1 B4 1.726(4)
C1 B5 1.740(3)
C1 B6 1.744(3)
C2 B7 1.705(3)
C2 B11 1.711(3)
C2 B6 1.743(3)
C2 H2 0.9802
B4 B9 1.791(4)
B4 B5 1.801(4)
B4 B8 1.825(4)
B4 H4 1.0392
B5 B9 1.760(4)
B5 B6 1.767(4)
B5 B10 1.768(4)
B5 H5 1.1200
B6 B11 1.756(4)
B6 B10 1.762(4)
B6 H6 1.1200
B7 B12 1.781(4)
B7 B11 1.792(4)
B7 B8 1.800(4)
B7 H7 1.0325
B8 B12 1.784(4)
B8 B9 1.788(4)
B8 H8 1.0747
B9 B12 1.781(4)
B9 B10 1.784(4)
B9 H9 1.1200
B10 B11 1.775(4)
B10 B12 1.780(4)
B10 H10 1.1200
B11 B12 1.779(4)
B11 H11 1.1200
B12 H12 1.1200
C1' C2' 1.610(3)
C1' B4' 1.686(4)
C1' B5' 1.697(3)
C1' B6' 1.734(4)
C1' H1' 0.9888
C2' B7' 1.685(3)
C2' B11' 1.698(3)
C2' B6' 1.730(3)
C2' H2' 0.9685
B4' B9' 1.783(4)
B4' B5' 1.797(4)
B4' B8' 1.807(4)
B4' H4' 1.0907
B5' B6' 1.764(4)
B5' B9' 1.774(4)
B5' B10' 1.778(4)
B5' H5' 1.1200
B6' B10' 1.766(4)
B6' B11' 1.769(4)
B6' H6' 1.1200
B7' B12' 1.782(4)
B7' B11' 1.799(4)
B7' B8' 1.812(4)
B7' H7' 1.0550
B8' B9' 1.796(4)
B8' B12' 1.803(4)
B8' H8' 1.0302
B9' B10' 1.785(4)
B9' B12' 1.788(4)
B9' H9' 1.1200
B10' B11' 1.771(4)
B10' B12' 1.791(4)
B10' H10' 1.1200
B11' B12' 1.777(4)
B11' H11' 1.1200
B12' H12' 1.1200
C3 O1 1.416(3)
C3 N1 1.469(3)
C3 C4 1.529(3)
C4 C5 1.387(3)
C4 C9 1.393(3)
C5 C6 1.391(4)
C5 H5A 0.9500
C6 C7 1.400(4)
C6 H6A 0.9500
C7 C8 1.385(4)
C7 H7A 0.9500
C8 C9 1.382(4)
C8 H8A 0.9500
C9 C10 1.472(3)
C10 O2 1.238(3)
C10 N1 1.354(3)
C11 N1 1.466(3)
C11 C12 1.535(4)
C11 H11A 0.9900
C11 H11B 0.9900
C12 C13 1.536(4)
C12 H12A 0.9900
C12 H12B 0.9900
C13 O1 1.442(3)
C13 H13A 0.9900
C13 H13B 0.9900
C14 N2 1.448(5)
C14 H14A 0.9800
C14 H14B 0.9800
C14 H14C 0.9800
C15 N2 1.444(4)
C15 H15A 0.9800
C15 H15B 0.9800
C15 H15C 0.9800
C16 N2 1.430(5)
C16 H16A 0.9800
C16 H16B 0.9800
C16 H16C 0.9800
N2 H2A 0.9300

loop_
_geom_torsion_atom_site_label_1
_geom_torsion_atom_site_label_2
_geom_torsion_atom_site_label_3
_geom_torsion_atom_site_label_4
_geom_torsion
C1' Co3 C1 C3 -37.21(19)
C2' Co3 C1 C3 10.76(18)
C2 Co3 C1 C3 112.5(2)
B7 Co3 C1 C3 147.50(18)
B8 Co3 C1 C3 -161.11(18)
B4' Co3 C1 C3 -83.6(2)
B4 Co3 C1 C3 -120.1(2)
B7' Co3 C1 C3 57.4(2)
B8' Co3 C1 C3 141.0(5)
C1' Co3 C1 C2 -149.70(13)
C2' Co3 C1 C2 -101.73(13)
B7 Co3 C1 C2 35.01(13)
B8 Co3 C1 C2 86.40(14)
B4' Co3 C1 C2 163.92(15)
B4 Co3 C1 C2 127.40(17)
B7' Co3 C1 C2 -55.04(16)
B8' Co3 C1 C2 28.5(6)
C1' Co3 C1 B4 82.90(13)
C2' Co3 C1 B4 130.87(13)
C2 Co3 C1 B4 -127.40(17)
B7 Co3 C1 B4 -92.38(14)
B8 Co3 C1 B4 -40.99(13)
B4' Co3 C1 B4 36.52(19)
B7' Co3 C1 B4 177.56(14)
B8' Co3 C1 B4 -98.9(6)
C1' Co3 C1 B5 112.08(17)
C2' Co3 C1 B5 160.05(17)
C2 Co3 C1 B5 -98.2(2)
B7 Co3 C1 B5 -63.20(18)
B8 Co3 C1 B5 -11.82(18)
B4' Co3 C1 B5 65.7(2)
B4 Co3 C1 B5 29.18(16)
B7' Co3 C1 B5 -153.26(16)
B8' Co3 C1 B5 -69.7(6)
C1' Co3 C1 B6 -174.99(17)
C2' Co3 C1 B6 -127.01(18)
C2 Co3 C1 B6 -25.28(17)
B7 Co3 C1 B6 9.73(19)
B8 Co3 C1 B6 61.12(19)
B4' Co3 C1 B6 138.63(19)
B4 Co3 C1 B6 102.1(2)
B7' Co3 C1 B6 -80.3(2)
B8' Co3 C1 B6 3.3(6)
C3 C1 C2 B7 -157.70(19)
B4 C1 C2 B7 -0.7(2)
B5 C1 C2 B7 65.9(2)
B6 C1 C2 B7 106.0(2)
Co3 C1 C2 B7 -49.85(15)
C3 C1 C2 B11 132.5(2)
B4 C1 C2 B11 -70.5(2)
B5 C1 C2 B11 -3.9(2)
B6 C1 C2 B11 36.22(19)
Co3 C1 C2 B11 -119.66(18)
C3 C1 C2 B6 96.3(2)
B4 C1 C2 B6 -106.69(19)
B5 C1 C2 B6 -40.13(18)
Co3 C1 C2 B6 -155.88(15)
C3 C1 C2 Co3 -107.85(18)
B4 C1 C2 Co3 49.19(14)
B5 C1 C2 Co3 115.76(16)
B6 C1 C2 Co3 155.88(15)
C1' Co3 C2 C1 53.3(2)
C2' Co3 C2 C1 92.38(13)
B7 Co3 C2 C1 -130.54(18)
B8 Co3 C2 C1 -88.52(13)
B4' Co3 C2 C1 -110.8(5)
B4 Co3 C2 C1 -36.60(13)
B7' Co3 C2 C1 140.05(13)
B8' Co3 C2 C1 -173.58(13)
C1' Co3 C2 B7 -176.16(16)
C2' Co3 C2 B7 -137.08(13)
B8 Co3 C2 B7 42.02(14)
B4' Co3 C2 B7 19.7(5)
B4 Co3 C2 B7 93.94(14)
B7' Co3 C2 B7 -89.41(14)
B8' Co3 C2 B7 -43.04(17)
C1 Co3 C2 B7 130.54(18)
C1' Co3 C2 B11 157.40(17)
C2' Co3 C2 B11 -163.52(17)
B7 Co3 C2 B11 -26.44(18)
B8 Co3 C2 B11 15.58(19)
B4' Co3 C2 B11 -6.7(6)
B4 Co3 C2 B11 67.50(19)
B7' Co3 C2 B11 -115.85(19)
B8' Co3 C2 B11 -69.5(2)
C1 Co3 C2 B11 104.1(2)
C1' Co3 C2 B6 80.2(2)
C2' Co3 C2 B6 119.28(19)
B7 Co3 C2 B6 -103.6(2)
B8 Co3 C2 B6 -61.62(19)
B4' Co3 C2 B6 -83.9(5)
B4 Co3 C2 B6 -9.70(19)
B7' Co3 C2 B6 166.95(19)
B8' Co3 C2 B6 -146.68(18)
C1 Co3 C2 B6 26.90(17)
C3 C1 B4 B9 -140.7(2)
C2 C1 B4 B9 64.2(2)
B5 C1 B4 B9 -38.39(17)
B6 C1 B4 B9 -2.7(2)
Co3 C1 B4 B9 113.45(16)
C3 C1 B4 B5 -102.3(2)
C2 C1 B4 B5 102.60(19)
B6 C1 B4 B5 35.74(18)
Co3 C1 B4 B5 151.84(15)
C3 C1 B4 B8 157.5(2)
C2 C1 B4 B8 2.4(2)
B5 C1 B4 B8 -100.20(19)
B6 C1 B4 B8 -64.5(2)
Co3 C1 B4 B8 51.65(13)
C3 C1 B4 Co3 105.9(2)
C2 C1 B4 Co3 -49.24(14)
B5 C1 B4 Co3 -151.84(15)
B6 C1 B4 Co3 -116.11(16)
C1' Co3 B4 C1 -108.18(12)
C2' Co3 B4 C1 -71.93(16)
C2 Co3 B4 C1 34.78(11)
B7 Co3 B4 C1 83.25(13)
B8 Co3 B4 C1 123.43(17)
B4' Co3 B4 C1 -156.32(12)
B7' Co3 B4 C1 -31.5(17)
B8' Co3 B4 C1 165.00(13)
C1' Co3 B4 B9 156.26(17)
C2' Co3 B4 B9 -167.50(15)
C2 Co3 B4 B9 -60.79(17)
B7 Co3 B4 B9 -12.31(18)
B8 Co3 B4 B9 27.86(16)
B4' Co3 B4 B9 108.11(18)
B7' Co3 B4 B9 -127.1(16)
B8' Co3 B4 B9 69.4(2)
C1 Co3 B4 B9 -95.6(2)
C1' Co3 B4 B5 -136.06(18)
C2' Co3 B4 B5 -99.81(19)
C2 Co3 B4 B5 6.89(17)
B7 Co3 B4 B5 55.37(19)
B8 Co3 B4 B5 95.5(2)
B4' Co3 B4 B5 175.80(18)
B7' Co3 B4 B5 -59.4(17)
B8' Co3 B4 B5 137.12(18)
C1 Co3 B4 B5 -27.88(15)
C1' Co3 B4 B8 128.39(13)
C2' Co3 B4 B8 164.64(13)
C2 Co3 B4 B8 -88.65(13)
B7 Co3 B4 B8 -40.18(13)
B4' Co3 B4 B8 80.25(14)
B7' Co3 B4 B8 -154.9(16)
B8' Co3 B4 B8 41.57(18)
C1 Co3 B4 B8 -123.43(17)
C3 C1 B5 B9 159.38(19)
C2 C1 B5 B9 -61.9(2)
B4 C1 B5 B9 39.36(17)
B6 C1 B5 B9 -102.6(2)
Co3 C1 B5 B9 9.6(2)
C3 C1 B5 B6 -98.0(2)
C2 C1 B5 B6 40.72(18)
B4 C1 B5 B6 141.99(19)
Co3 C1 B5 B6 112.22(18)
C3 C1 B5 B10 -137.25(19)
C2 C1 B5 B10 1.5(2)
B4 C1 B5 B10 102.7(2)
B6 C1 B5 B10 -39.25(17)
Co3 C1 B5 B10 73.0(2)
C3 C1 B5 B4 120.0(2)
C2 C1 B5 B4 -101.27(19)
B6 C1 B5 B4 -141.99(19)
Co3 C1 B5 B4 -29.77(16)
B9 B4 B5 C1 135.31(19)
B8 B4 B5 C1 99.7(2)
Co3 B4 B5 C1 30.22(16)
C1 B4 B5 B9 -135.31(19)
B8 B4 B5 B9 -35.60(18)
Co3 B4 B5 B9 -105.1(2)
C1 B4 B5 B6 -34.02(17)
B9 B4 B5 B6 101.3(2)
B8 B4 B5 B6 65.7(2)
Co3 B4 B5 B6 -3.8(2)
C1 B4 B5 B10 -97.5(2)
B9 B4 B5 B10 37.81(19)
B8 B4 B5 B10 2.2(3)
Co3 B4 B5 B10 -67.3(2)
B7 C2 B6 C1 -106.2(2)
B11 C2 B6 C1 -141.4(2)
Co3 C2 B6 C1 -28.70(17)
C1 C2 B6 B11 141.4(2)
B7 C2 B6 B11 35.17(19)
Co3 C2 B6 B11 112.7(2)
C1 C2 B6 B10 99.9(2)
B7 C2 B6 B10 -6.3(2)
B11 C2 B6 B10 -41.48(18)
Co3 C2 B6 B10 71.2(2)
C1 C2 B6 B5 37.92(16)
B7 C2 B6 B5 -68.3(2)
B11 C2 B6 B5 -103.5(2)
Co3 C2 B6 B5 9.2(3)
C3 C1 B6 C2 -114.9(2)
B4 C1 B6 C2 99.48(19)
B5 C1 B6 C2 135.87(19)
Co3 C1 B6 C2 25.90(16)
C3 C1 B6 B11 -148.31(19)
C2 C1 B6 B11 -33.38(18)
B4 C1 B6 B11 66.1(2)
B5 C1 B6 B11 102.5(2)
Co3 C1 B6 B11 -7.5(3)
C3 C1 B6 B10 148.61(19)
C2 C1 B6 B10 -96.5(2)
B4 C1 B6 B10 3.0(2)
B5 C1 B6 B10 39.41(18)
Co3 C1 B6 B10 -70.6(2)
C3 C1 B6 B5 109.2(2)
C2 C1 B6 B5 -135.87(19)
B4 C1 B6 B5 -36.39(18)
Co3 C1 B6 B5 -109.97(19)
C1 B5 B6 C2 -36.02(15)
B9 B5 B6 C2 61.4(2)
B10 B5 B6 C2 99.27(19)
B4 B5 B6 C2 -2.5(2)
B9 B5 B6 C1 97.47(19)
B10 B5 B6 C1 135.29(19)
B4 B5 B6 C1 33.49(17)
C1 B5 B6 B11 -96.75(19)
B9 B5 B6 B11 0.7(2)
B10 B5 B6 B11 38.54(18)
B4 B5 B6 B11 -63.3(2)
C1 B5 B6 B10 -135.29(19)
B9 B5 B6 B10 -37.82(18)
B4 B5 B6 B10 -101.8(2)
C1 C2 B7 B12 -63.2(2)
B11 C2 B7 B12 40.52(18)
B6 C2 B7 B12 6.2(2)
Co3 C2 B7 B12 -115.09(17)
C1 C2 B7 B11 -103.8(2)
B6 C2 B7 B11 -34.36(19)
Co3 C2 B7 B11 -155.62(16)
C1 C2 B7 B8 -1.4(2)
B11 C2 B7 B8 102.4(2)
B6 C2 B7 B8 68.0(2)
Co3 C2 B7 B8 -53.25(13)
C1 C2 B7 Co3 51.85(16)
B11 C2 B7 Co3 155.62(16)
B6 C2 B7 Co3 121.26(18)
C1' Co3 B7 C2 169.0(5)
C2' Co3 B7 C2 70.98(18)
B8 Co3 B7 C2 -121.24(17)
B4' Co3 B7 C2 -175.53(13)
B4 Co3 B7 C2 -80.80(13)
B7' Co3 B7 C2 95.90(14)
B8' Co3 B7 C2 145.86(14)
C1 Co3 B7 C2 -32.90(12)
C1' Co3 B7 B12 -98.0(5)
C2' Co3 B7 B12 164.02(16)
C2 Co3 B7 B12 93.0(2)
B8 Co3 B7 B12 -28.20(17)
B4' Co3 B7 B12 -82.5(2)
B4 Co3 B7 B12 12.25(18)
B7' Co3 B7 B12 -171.06(19)
B8' Co3 B7 B12 -121.10(19)
C1 Co3 B7 B12 60.15(18)
C1' Co3 B7 B11 -167.2(4)
C2' Co3 B7 B11 94.8(2)
C2 Co3 B7 B11 23.82(16)
B8 Co3 B7 B11 -97.4(2)
B4' Co3 B7 B11 -151.71(18)
B4 Co3 B7 B11 -57.0(2)
B7' Co3 B7 B11 119.7(2)
B8' Co3 B7 B11 169.7(2)
C1 Co3 B7 B11 -9.08(19)
C1' Co3 B7 B8 -69.8(5)
C2' Co3 B7 B8 -167.78(14)
C2 Co3 B7 B8 121.24(17)
B4' Co3 B7 B8 -54.29(16)
B4 Co3 B7 B8 40.45(13)
B7' Co3 B7 B8 -142.86(13)
B8' Co3 B7 B8 -92.90(14)
C1 Co3 B7 B8 88.34(13)
C2 B7 B8 B12 -97.69(19)
B11 B7 B8 B12 -36.56(17)
Co3 B7 B8 B12 -151.21(16)
C2 B7 B8 B9 -59.3(2)
B12 B7 B8 B9 38.36(17)
B11 B7 B8 B9 1.8(2)
Co3 B7 B8 B9 -112.85(17)
C2 B7 B8 B4 2.7(2)
B12 B7 B8 B4 100.42(19)
B11 B7 B8 B4 63.9(2)
Co3 B7 B8 B4 -50.79(14)
C2 B7 B8 Co3 53.52(13)
B12 B7 B8 Co3 151.21(16)
B11 B7 B8 Co3 114.65(17)
C1 B4 B8 B12 59.0(2)
B9 B4 B8 B12 -38.36(18)
B5 B4 B8 B12 -3.0(2)
Co3 B4 B8 B12 112.65(18)
C1 B4 B8 B9 97.39(19)
B5 B4 B8 B9 35.34(18)
Co3 B4 B8 B9 151.00(16)
C1 B4 B8 B7 -3.2(2)
B9 B4 B8 B7 -100.56(19)
B5 B4 B8 B7 -65.2(2)
Co3 B4 B8 B7 50.45(14)
C1 B4 B8 Co3 -53.61(14)
B9 B4 B8 Co3 -151.00(16)
B5 B4 B8 Co3 -115.66(17)
C1' Co3 B8 B12 -165.90(15)
C2' Co3 B8 B12 163.6(4)
C2 Co3 B8 B12 -12.35(17)
B7 Co3 B8 B12 27.81(16)
B4' Co3 B8 B12 163.30(19)
B4 Co3 B8 B12 -96.3(2)
B7' Co3 B8 B12 81.7(2)
B8' Co3 B8 B12 112.84(18)
C1 Co3 B8 B12 -57.80(17)
C1' Co3 B8 B9 -97.67(19)
C2' Co3 B8 B9 -128.2(4)
C2 Co3 B8 B9 55.88(18)
B7 Co3 B8 B9 96.0(2)
B4' Co3 B8 B9 -128.47(19)
B4 Co3 B8 B9 -28.04(16)
B7' Co3 B8 B9 149.90(17)
B8' Co3 B8 B9 -178.93(19)
C1 Co3 B8 B9 10.42(18)
C1' Co3 B8 B7 166.29(13)
C2' Co3 B8 B7 135.7(5)
C2 Co3 B8 B7 -40.16(12)
B4' Co3 B8 B7 135.49(14)
B4 Co3 B8 B7 -124.08(17)
B7' Co3 B8 B7 53.86(18)
B8' Co3 B8 B7 85.03(14)
C1 Co3 B8 B7 -85.62(13)
C1' Co3 B8 B4 -69.63(15)
C2' Co3 B8 B4 -100.2(5)
C2 Co3 B8 B4 83.91(13)
B7 Co3 B8 B4 124.08(17)
B4' Co3 B8 B4 -100.43(13)
B7' Co3 B8 B4 177.94(14)
B8' Co3 B8 B4 -150.90(14)
C1 Co3 B8 B4 38.46(12)
C1 B5 B9 B12 62.8(2)
B6 B5 B9 B12 0.2(2)
B10 B5 B9 B12 -37.18(18)
B4 B5 B9 B12 101.2(2)
C1 B5 B9 B10 100.0(2)
B6 B5 B9 B10 37.41(18)
B4 B5 B9 B10 138.4(2)
C1 B5 B9 B8 -1.1(2)
B6 B5 B9 B8 -63.6(2)
B10 B5 B9 B8 -101.0(2)
B4 B5 B9 B8 37.32(18)
C1 B5 B9 B4 -38.38(17)
B6 B5 B9 B4 -100.95(19)
B10 B5 B9 B4 -138.4(2)
B12 B8 B9 B5 99.3(2)
B7 B8 B9 B5 61.1(2)
B4 B8 B9 B5 -37.18(18)
Co3 B8 B9 B5 -7.7(3)
B7 B8 B9 B12 -38.26(17)
B4 B8 B9 B12 -136.5(2)
Co3 B8 B9 B12 -107.0(2)
B12 B8 B9 B10 35.24(18)
B7 B8 B9 B10 -3.0(2)
B4 B8 B9 B10 -101.3(2)
Co3 B8 B9 B10 -71.8(2)
B12 B8 B9 B4 136.5(2)
B7 B8 B9 B4 98.2(2)
Co3 B8 B9 B4 29.51(17)
C1 B4 B9 B5 38.58(17)
B8 B4 B9 B5 139.7(2)
Co3 B4 B9 B5 110.40(19)
C1 B4 B9 B12 -62.3(2)
B5 B4 B9 B12 -100.9(2)
B8 B4 B9 B12 38.82(18)
Co3 B4 B9 B12 9.5(2)
C1 B4 B9 B10 1.2(2)
B5 B4 B9 B10 -37.34(18)
B8 B4 B9 B10 102.3(2)
Co3 B4 B9 B10 73.1(2)
C1 B4 B9 B8 -101.09(19)
B5 B4 B9 B8 -139.7(2)
Co3 B4 B9 B8 -29.27(17)
C2 B6 B10 B5 -96.70(19)
C1 B6 B10 B5 -39.08(17)
B11 B6 B10 B5 -137.14(19)
C2 B6 B10 B11 40.44(17)
C1 B6 B10 B11 98.06(19)
B5 B6 B10 B11 137.14(19)
C2 B6 B10 B12 3.6(2)
C1 B6 B10 B12 61.3(2)
B11 B6 B10 B12 -36.80(18)
B5 B6 B10 B12 100.3(2)
C2 B6 B10 B9 -59.7(2)
C1 B6 B10 B9 -2.1(2)
B11 B6 B10 B9 -100.1(2)
B5 B6 B10 B9 37.02(18)
C1 B5 B10 B6 39.17(17)
B9 B5 B10 B6 138.2(2)
B4 B5 B10 B6 100.5(2)
C1 B5 B10 B11 1.3(2)
B9 B5 B10 B11 100.3(2)
B6 B5 B10 B11 -37.84(18)
B4 B5 B10 B11 62.7(2)
C1 B5 B10 B12 -61.9(2)
B9 B5 B10 B12 37.12(18)
B6 B5 B10 B12 -101.1(2)
B4 B5 B10 B12 -0.5(3)
C1 B5 B10 B9 -99.02(19)
B6 B5 B10 B9 -138.2(2)
B4 B5 B10 B9 -37.65(18)
B5 B9 B10 B6 -37.31(18)
B12 B9 B10 B6 101.0(2)
B8 B9 B10 B6 65.8(2)
B4 B9 B10 B6 0.5(3)
B12 B9 B10 B5 138.3(2)
B8 B9 B10 B5 103.1(2)
B4 B9 B10 B5 37.83(18)
B5 B9 B10 B11 -100.0(2)
B12 B9 B10 B11 38.33(18)
B8 B9 B10 B11 3.1(2)
B4 B9 B10 B11 -62.2(2)
B5 B9 B10 B12 -138.3(2)
B8 B9 B10 B12 -35.25(18)
B4 B9 B10 B12 -100.5(2)
C1 C2 B11 B6 -36.70(19)
B7 C2 B11 B6 -144.1(2)
Co3 C2 B11 B6 -117.0(2)
C1 C2 B11 B10 4.6(2)
B7 C2 B11 B10 -102.8(2)
B6 C2 B11 B10 41.31(18)
Co3 C2 B11 B10 -75.7(2)
C1 C2 B11 B12 66.9(2)
B7 C2 B11 B12 -40.54(17)
B6 C2 B11 B12 103.6(2)
Co3 C2 B11 B12 -13.5(2)
C1 C2 B11 B7 107.4(2)
B6 C2 B11 B7 144.1(2)
Co3 C2 B11 B7 27.08(18)
C1 B6 B11 C2 32.10(17)
B10 B6 B11 C2 132.53(19)
B5 B6 B11 C2 94.20(19)
C2 B6 B11 B10 -132.53(19)
C1 B6 B11 B10 -100.4(2)
B5 B6 B11 B10 -38.33(17)
C2 B6 B11 B12 -95.60(19)
C1 B6 B11 B12 -63.5(2)
B10 B6 B11 B12 36.93(17)
B5 B6 B11 B12 -1.4(2)
C2 B6 B11 B7 -31.94(18)
C1 B6 B11 B7 0.2(3)
B10 B6 B11 B7 100.6(2)
B5 B6 B11 B7 62.3(2)
B6 B10 B11 C2 -41.55(17)
B5 B10 B11 C2 -3.5(2)
B12 B10 B11 C2 97.34(19)
B9 B10 B11 C2 59.0(2)
B5 B10 B11 B6 38.09(18)
B12 B10 B11 B6 138.89(19)
B9 B10 B11 B6 100.6(2)
B6 B10 B11 B12 -138.89(19)
B5 B10 B11 B12 -100.8(2)
B9 B10 B11 B12 -38.29(17)
B6 B10 B11 B7 -102.5(2)
B5 B10 B11 B7 -64.4(2)
B12 B10 B11 B7 36.39(17)
B9 B10 B11 B7 -1.9(2)
B12 B7 B11 C2 -133.1(2)
B8 B7 B11 C2 -96.48(19)
Co3 B7 B11 C2 -25.52(17)
C2 B7 B11 B6 32.76(19)
B12 B7 B11 B6 -100.3(2)
B8 B7 B11 B6 -63.7(2)
Co3 B7 B11 B6 7.2(3)
C2 B7 B11 B10 96.5(2)
B12 B7 B11 B10 -36.52(18)
B8 B7 B11 B10 0.1(2)
Co3 B7 B11 B10 71.0(2)
C2 B7 B11 B12 133.1(2)
B8 B7 B11 B12 36.58(18)
Co3 B7 B11 B12 107.5(2)
C2 B11 B12 B10 -99.71(19)
B6 B11 B12 B10 -36.82(17)
B7 B11 B12 B10 -139.43(19)
C2 B11 B12 B7 39.72(16)
B6 B11 B12 B7 102.6(2)
B10 B11 B12 B7 139.43(19)
C2 B11 B12 B9 -61.4(2)
B6 B11 B12 B9 1.5(2)
B10 B11 B12 B9 38.35(17)
B7 B11 B12 B9 -101.1(2)
C2 B11 B12 B8 2.4(2)
B6 B11 B12 B8 65.3(2)
B10 B11 B12 B8 102.1(2)
B7 B11 B12 B8 -37.31(18)
B6 B10 B12 B11 36.58(18)
B5 B10 B12 B11 100.0(2)
B9 B10 B12 B11 136.89(19)
B6 B10 B12 B7 -0.2(3)
B5 B10 B12 B7 63.3(2)
B11 B10 B12 B7 -36.74(18)
B9 B10 B12 B7 100.2(2)
B6 B10 B12 B9 -100.3(2)
B5 B10 B12 B9 -36.88(18)
B11 B10 B12 B9 -136.89(19)
B6 B10 B12 B8 -64.9(2)
B5 B10 B12 B8 -1.4(3)
B11 B10 B12 B8 -101.4(2)
B9 B10 B12 B8 35.45(19)
C2 B7 B12 B11 -39.92(17)
B8 B7 B12 B11 -138.99(19)
Co3 B7 B12 B11 -109.26(19)
C2 B7 B12 B10 -3.5(2)
B11 B7 B12 B10 36.46(18)
B8 B7 B12 B10 -102.5(2)
Co3 B7 B12 B10 -72.8(2)
C2 B7 B12 B9 60.2(2)
B11 B7 B12 B9 100.2(2)
B8 B7 B12 B9 -38.84(18)
Co3 B7 B12 B9 -9.1(3)
C2 B7 B12 B8 99.08(19)
B11 B7 B12 B8 138.99(19)
Co3 B7 B12 B8 29.73(17)
B5 B9 B12 B11 -1.1(2)
B10 B9 B12 B11 -38.22(18)
B8 B9 B12 B11 102.8(2)
B4 B9 B12 B11 63.4(2)
B5 B9 B12 B10 37.14(18)
B8 B9 B12 B10 141.0(2)
B4 B9 B12 B10 101.6(2)
B5 B9 B12 B7 -64.8(2)
B10 B9 B12 B7 -102.0(2)
B8 B9 B12 B7 39.04(18)
B4 B9 B12 B7 -0.4(3)
B5 B9 B12 B8 -103.9(2)
B10 B9 B12 B8 -141.0(2)
B4 B9 B12 B8 -39.43(18)
B9 B8 B12 B11 -99.3(2)
B7 B8 B12 B11 37.23(18)
B4 B8 B12 B11 -61.1(2)
Co3 B8 B12 B11 8.2(2)
B9 B8 B12 B10 -35.41(19)
B7 B8 B12 B10 101.1(2)
B4 B8 B12 B10 2.8(3)
Co3 B8 B12 B10 72.1(2)
B9 B8 B12 B7 -136.54(19)
B4 B8 B12 B7 -98.4(2)
Co3 B8 B12 B7 -29.06(16)
B7 B8 B12 B9 136.54(19)
B4 B8 B12 B9 38.18(18)
Co3 B8 B12 B9 107.47(19)
C2 Co3 C1' C2' 56.2(2)
B7 Co3 C1' C2' -110.0(5)
B8 Co3 C1' C2' -171.59(13)
B4' Co3 C1' C2' -128.05(18)
B4 Co3 C1' C2' 140.78(13)
B7' Co3 C1' C2' -35.65(13)
B8' Co3 C1' C2' -86.74(14)
C1 Co3 C1' C2' 92.93(13)
C2' Co3 C1' B4' 128.05(18)
C2 Co3 C1' B4' -175.79(16)
B7 Co3 C1' B4' 18.1(5)
B8 Co3 C1' B4' -43.53(17)
B4 Co3 C1' B4' -91.16(14)
B7' Co3 C1' B4' 92.40(15)
B8' Co3 C1' B4' 41.32(14)
C1 Co3 C1' B4' -139.02(13)
C2' Co3 C1' B5' 100.4(2)
C2 Co3 C1' B5' 156.56(18)
B7 Co3 C1' B5' -9.6(6)
B8 Co3 C1' B5' -71.2(2)
B4' Co3 C1' B5' -27.65(19)
B4 Co3 C1' B5' -118.8(2)
B7' Co3 C1' B5' 64.8(2)
B8' Co3 C1' B5' 13.7(2)
C1 Co3 C1' B5' -166.67(19)
C2' Co3 C1' B6' 21.41(17)
C2 Co3 C1' B6' 77.6(2)
B7 Co3 C1' B6' -88.6(5)
B8 Co3 C1' B6' -150.18(18)
B4' Co3 C1' B6' -106.6(2)
B4 Co3 C1' B6' 162.2(2)
B7' Co3 C1' B6' -14.2(2)
B8' Co3 C1' B6' -65.3(2)
C1 Co3 C1' B6' 114.3(2)
B4' C1' C2' B7' -0.4(2)
B5' C1' C2' B7' -70.1(2)
B6' C1' C2' B7' -109.1(2)
Co3 C1' C2' B7' 51.43(15)
B4' C1' C2' B11' 69.7(2)
B5' C1' C2' B11' 0.0(3)
B6' C1' C2' B11' -38.96(18)
Co3 C1' C2' B11' 121.53(17)
B4' C1' C2' B6' 108.7(2)
B5' C1' C2' B6' 38.94(19)
Co3 C1' C2' B6' 160.48(15)
B4' C1' C2' Co3 -51.78(15)
B5' C1' C2' Co3 -121.55(18)
B6' C1' C2' Co3 -160.48(15)
C2 Co3 C2' C1' -148.43(12)
B7 Co3 C2' C1' 163.25(14)
B8 Co3 C2' C1' 35.9(5)
B4' Co3 C2' C1' 36.11(13)
B4 Co3 C2' C1' -54.60(17)
B7' Co3 C2' C1' 128.59(18)
B8' Co3 C2' C1' 87.14(14)
C1 Co3 C2' C1' -101.35(13)
C1' Co3 C2' B7' -128.59(18)
C2 Co3 C2' B7' 82.98(14)
B7 Co3 C2' B7' 34.66(19)
B8 Co3 C2' B7' -92.7(5)
B4' Co3 C2' B7' -92.47(14)
B4 Co3 C2' B7' 176.81(14)
B8' Co3 C2' B7' -41.44(14)
C1 Co3 C2' B7' 130.06(13)
C1' Co3 C2' B11' -100.8(2)
C2 Co3 C2' B11' 110.8(2)
B7 Co3 C2' B11' 62.4(3)
B8 Co3 C2' B11' -65.0(5)
B4' Co3 C2' B11' -64.7(2)
B4 Co3 C2' B11' -155.42(19)
B7' Co3 C2' B11' 27.77(19)
B8' Co3 C2' B11' -13.7(2)
C1 Co3 C2' B11' 157.8(2)
C1' Co3 C2' B6' -21.42(17)
C2 Co3 C2' B6' -169.85(18)
B7 Co3 C2' B6' 141.82(19)
B8 Co3 C2' B6' 14.4(6)
B4' Co3 C2' B6' 14.69(19)
B4 Co3 C2' B6' -76.0(2)
B7' Co3 C2' B6' 107.2(2)
B8' Co3 C2' B6' 65.7(2)
C1 Co3 C2' B6' -122.77(19)
C2' C1' B4' B9' -63.5(2)
B5' C1' B4' B9' 40.29(18)
B6' C1' B4' B9' 5.2(3)
Co3 C1' B4' B9' -115.12(18)
C2' C1' B4' B5' -103.8(2)
B6' C1' B4' B5' -35.0(2)
Co3 C1' B4' B5' -155.41(17)
C2' C1' B4' B8' -1.4(2)
B5' C1' B4' B8' 102.4(2)
B6' C1' B4' B8' 67.3(2)
Co3 C1' B4' B8' -53.02(14)
C2' C1' B4' Co3 51.61(15)
B5' C1' B4' Co3 155.41(17)
B6' C1' B4' Co3 120.36(19)
C2' Co3 B4' C1' -34.91(13)
C2 Co3 B4' C1' 167.3(5)
B7 Co3 B4' C1' -175.67(13)
B8 Co3 B4' C1' 145.04(14)
B4 Co3 B4' C1' 94.42(14)
B7' Co3 B4' C1' -82.59(14)
B8' Co3 B4' C1' -121.96(18)
C1 Co3 B4' C1' 68.10(18)
C1' Co3 B4' B9' 92.1(2)
C2' Co3 B4' B9' 57.15(19)
C2 Co3 B4' B9' -100.7(5)
B7 Co3 B4' B9' -83.6(2)
B8 Co3 B4' B9' -122.9(2)
B4 Co3 B4' B9' -173.52(19)
B7' Co3 B4' B9' 9.46(19)
B8' Co3 B4' B9' -29.90(18)
C1 Co3 B4' B9' 160.16(16)
C1' Co3 B4' B5' 23.65(16)
C2' Co3 B4' B5' -11.26(18)
C2 Co3 B4' B5' -169.1(4)
B7 Co3 B4' B5' -152.02(17)
B8 Co3 B4' B5' 168.7(2)
B4 Co3 B4' B5' 118.07(19)
B7' Co3 B4' B5' -58.94(19)
B8' Co3 B4' B5' -98.3(2)
C1 Co3 B4' B5' 91.7(2)
C1' Co3 B4' B8' 121.96(18)
C2' Co3 B4' B8' 87.05(14)
C2 Co3 B4' B8' -70.8(5)
B7 Co3 B4' B8' -53.71(17)
B8 Co3 B4' B8' -93.00(14)
B4 Co3 B4' B8' -143.62(14)
B7' Co3 B4' B8' 39.37(14)
C1 Co3 B4' B8' -169.94(14)
C2' C1' B5' B6' -39.06(19)
B4' C1' B5' B6' -144.2(2)
Co3 C1' B5' B6' -115.7(2)
C2' C1' B5' B9' 64.6(2)
B4' C1' B5' B9' -40.51(19)
B6' C1' B5' B9' 103.7(2)
Co3 C1' B5' B9' -12.1(3)
C2' C1' B5' B10' 2.2(2)
B4' C1' B5' B10' -102.9(2)
B6' C1' B5' B10' 41.30(18)
Co3 C1' B5' B10' -74.4(2)
C2' C1' B5' B4' 105.1(2)
B6' C1' B5' B4' 144.2(2)
Co3 C1' B5' B4' 28.45(19)
B9' B4' B5' C1' -133.0(2)
B8' B4' B5' C1' -96.6(2)
Co3 B4' B5' C1' -25.24(17)
C1' B4' B5' B6' 32.46(18)
B9' B4' B5' B6' -100.6(2)
B8' B4' B5' B6' -64.2(2)
Co3 B4' B5' B6' 7.2(3)
C1' B4' B5' B9' 133.0(2)
B8' B4' B5' B9' 36.44(19)
Co3 B4' B5' B9' 107.8(2)
C1' B4' B5' B10' 96.0(2)
B9' B4' B5' B10' -37.0(2)
B8' B4' B5' B10' -0.6(3)
Co3 B4' B5' B10' 70.8(2)
B7' C2' B6' C1' 102.7(2)
B11' C2' B6' C1' 138.7(2)
Co3 C2' B6' C1' 22.24(17)
C1' C2' B6' B5' -35.27(17)
B7' C2' B6' B5' 67.4(2)
B11' C2' B6' B5' 103.4(2)
Co3 C2' B6' B5' -13.0(3)
C1' C2' B6' B10' -97.5(2)
B7' C2' B6' B10' 5.2(3)
B11' C2' B6' B10' 41.17(19)
Co3 C2' B6' B10' -75.3(2)
C1' C2' B6' B11' -138.7(2)
B7' C2' B6' B11' -36.0(2)
Co3 C2' B6' B11' -116.5(2)
B4' C1' B6' C2' -102.5(2)
B5' C1' B6' C2' -138.4(2)
Co3 C1' B6' C2' -22.37(18)
C2' C1' B6' B5' 138.4(2)
B4' C1' B6' B5' 35.9(2)
Co3 C1' B6' B5' 116.0(2)
C2' C1' B6' B10' 97.0(2)
B4' C1' B6' B10' -5.5(3)
B5' C1' B6' B10' -41.40(19)
Co3 C1' B6' B10' 74.6(2)
C2' C1' B6' B11' 35.05(17)
B4' C1' B6' B11' -67.5(2)
B5' C1' B6' B11' -103.3(2)
Co3 C1' B6' B11' 12.7(3)
C1' B5' B6' C2' 34.08(16)
B9' B5' B6' C2' -61.0(2)
B10' B5' B6' C2' -98.3(2)
B4' B5' B6' C2' 2.6(2)
B9' B5' B6' C1' -95.1(2)
B10' B5' B6' C1' -132.4(2)
B4' B5' B6' C1' -31.52(17)
C1' B5' B6' B10' 132.4(2)
B9' B5' B6' B10' 37.30(18)
B4' B5' B6' B10' 100.9(2)
C1' B5' B6' B11' 94.3(2)
B9' B5' B6' B11' -0.8(3)
B10' B5' B6' B11' -38.13(18)
B4' B5' B6' B11' 62.8(2)
C1' C2' B7' B12' 64.3(2)
B11' C2' B7' B12' -40.20(19)
B6' C2' B7' B12' -5.0(3)
Co3 C2' B7' B12' 115.20(18)
C1' C2' B7' B11' 104.5(2)
B6' C2' B7' B11' 35.2(2)
Co3 C2' B7' B11' 155.39(17)
C1' C2' B7' B8' 1.9(2)
B11' C2' B7' B8' -102.5(2)
B6' C2' B7' B8' -67.3(2)
Co3 C2' B7' B8' 52.88(14)
C1' C2' B7' Co3 -50.94(15)
B11' C2' B7' Co3 -155.39(17)
B6' C2' B7' Co3 -120.2(2)
C1' Co3 B7' C2' 34.62(13)
C2 Co3 B7' C2' -108.33(13)
B7 Co3 B7' C2' -157.06(13)
B8 Co3 B7' C2' 163.88(14)
B4' Co3 B7' C2' 82.53(14)
B4 Co3 B7' C2' -42.5(17)
B8' Co3 B7' C2' 121.85(17)
C1 Co3 B7' C2' -72.44(16)
C1' Co3 B7' B12' -57.68(18)
C2' Co3 B7' B12' -92.3(2)
C2 Co3 B7' B12' 159.37(18)
B7 Co3 B7' B12' 110.64(19)
B8 Co3 B7' B12' 71.6(2)
B4' Co3 B7' B12' -9.76(18)
B4 Co3 B7' B12' -134.8(16)
B8' Co3 B7' B12' 29.56(17)
C1 Co3 B7' B12' -164.73(15)
C1' Co3 B7' B11' 10.92(18)
C2' Co3 B7' B11' -23.69(16)
C2 Co3 B7' B11' -132.02(18)
B7 Co3 B7' B11' 179.25(19)
B8 Co3 B7' B11' 140.19(18)
B4' Co3 B7' B11' 58.84(19)
B4 Co3 B7' B11' -66.2(17)
B8' Co3 B7' B11' 98.2(2)
C1 Co3 B7' B11' -96.1(2)
C1' Co3 B7' B8' -87.24(13)
C2' Co3 B7' B8' -121.85(17)
C2 Co3 B7' B8' 129.82(13)
B7 Co3 B7' B8' 81.08(14)
B8 Co3 B7' B8' 42.03(18)
B4' Co3 B7' B8' -39.32(14)
B4 Co3 B7' B8' -164.4(16)
C1 Co3 B7' B8' 165.71(13)
C1' B4' B8' B9' -97.0(2)
B5' B4' B8' B9' -36.17(19)
Co3 B4' B8' B9' -149.52(18)
C1' B4' B8' B12' -59.2(2)
B9' B4' B8' B12' 37.79(19)
B5' B4' B8' B12' 1.6(3)
Co3 B4' B8' B12' -111.73(18)
C1' B4' B8' B7' 2.5(2)
B9' B4' B8' B7' 99.5(2)
B5' B4' B8' B7' 63.4(2)
Co3 B4' B8' B7' -49.99(14)
C1' B4' B8' Co3 52.48(14)
B9' B4' B8' Co3 149.52(18)
B5' B4' B8' Co3 113.35(18)
C2' B7' B8' B9' 59.3(2)
B12' B7' B8' B9' -38.17(18)
B11' B7' B8' B9' -1.6(2)
Co3 B7' B8' B9' 111.81(18)
C2' B7' B8' B12' 97.43(19)
B11' B7' B8' B12' 36.58(18)
Co3 B7' B8' B12' 149.98(17)
C2' B7' B8' B4' -2.7(2)
B12' B7' B8' B4' -100.1(2)
B11' B7' B8' B4' -63.5(2)
Co3 B7' B8' B4' 49.88(14)
C2' B7' B8' Co3 -52.55(14)
B12' B7' B8' Co3 -149.98(17)
B11' B7' B8' Co3 -113.41(17)
C1' Co3 B8' B9' -10.24(19)
C2' Co3 B8' B9' -56.7(2)
C2 Co3 B8' B9' -164.15(17)
B7 Co3 B8' B9' 165.0(2)
B8 Co3 B8' B9' 114.0(2)
B4' Co3 B8' B9' 29.10(18)
B4 Co3 B8' B9' 82.7(2)
B7' Co3 B8' B9' -95.9(2)
C1 Co3 B8' B9' 171.4(5)
C1' Co3 B8' B12' 57.07(19)
C2' Co3 B8' B12' 10.64(18)
C2 Co3 B8' B12' -96.8(2)
B7 Co3 B8' B12' -127.7(2)
B8 Co3 B8' B12' -178.67(19)
B4' Co3 B8' B12' 96.4(2)
B4 Co3 B8' B12' 150.06(17)
B7' Co3 B8' B12' -28.60(17)
C1 Co3 B8' B12' -121.2(5)
C1' Co3 B8' B4' -39.34(13)
C2' Co3 B8' B4' -85.78(14)
C2 Co3 B8' B4' 166.75(13)
B7 Co3 B8' B4' 135.90(15)
B8 Co3 B8' B4' 84.92(14)
B4 Co3 B8' B4' 53.65(18)
B7' Co3 B8' B4' -125.02(18)
C1 Co3 B8' B4' 142.3(5)
C1' Co3 B8' B7' 85.68(13)
C2' Co3 B8' B7' 39.24(13)
C2 Co3 B8' B7' -68.23(16)
B7 Co3 B8' B7' -99.08(14)
B8 Co3 B8' B7' -150.06(14)
B4' Co3 B8' B7' 125.02(18)
B4 Co3 B8' B7' 178.67(14)
C1 Co3 B8' B7' -92.6(6)
C1' B5' B9' B4' 39.36(18)
B6' B5' B9' B4' 101.9(2)
B10' B5' B9' B4' 139.0(2)
C1' B5' B9' B10' -99.6(2)
B6' B5' B9' B10' -37.07(18)
B4' B5' B9' B10' -139.0(2)
C1' B5' B9' B12' -61.9(2)
B6' B5' B9' B12' 0.6(2)
B10' B5' B9' B12' 37.68(18)
B4' B5' B9' B12' -101.3(2)
C1' B5' B9' B8' 2.3(3)
B6' B5' B9' B8' 64.8(3)
B10' B5' B9' B8' 101.9(2)
B4' B5' B9' B8' -37.1(2)
C1' B4' B9' B5' -39.66(18)
B8' B4' B9' B5' -139.4(2)
Co3 B4' B9' B5' -107.8(2)
C1' B4' B9' B10' -2.7(3)
B5' B4' B9' B10' 36.9(2)
B8' B4' B9' B10' -102.4(2)
Co3 B4' B9' B10' -70.9(2)
C1' B4' B9' B12' 61.1(2)
B5' B4' B9' B12' 100.8(2)
B8' B4' B9' B12' -38.58(19)
Co3 B4' B9' B12' -7.0(3)
C1' B4' B9' B8' 99.7(2)
B5' B4' B9' B8' 139.4(2)
Co3 B4' B9' B8' 31.57(18)
B12' B8' B9' B5' -100.0(2)
B4' B8' B9' B5' 37.1(2)
B7' B8' B9' B5' -62.0(3)
Co3 B8' B9' B5' 6.6(3)
B12' B8' B9' B4' -137.1(2)
B7' B8' B9' B4' -99.2(2)
Co3 B8' B9' B4' -30.53(18)
B12' B8' B9' B10' -35.87(19)
B4' B8' B9' B10' 101.2(2)
B7' B8' B9' B10' 2.0(3)
Co3 B8' B9' B10' 70.7(2)
B4' B8' B9' B12' 137.1(2)
B7' B8' B9' B12' 37.92(18)
Co3 B8' B9' B12' 106.5(2)
C2' B6' B10' B11' -40.11(18)
C1' B6' B10' B11' -97.2(2)
B5' B6' B10' B11' -137.4(2)
C2' B6' B10' B5' 97.3(2)
C1' B6' B10' B5' 40.14(17)
B11' B6' B10' B5' 137.4(2)
C2' B6' B10' B9' 60.4(2)
C1' B6' B10' B9' 3.3(3)
B5' B6' B10' B9' -36.88(19)
B11' B6' B10' B9' 100.5(2)
C2' B6' B10' B12' -3.0(3)
C1' B6' B10' B12' -60.1(2)
B5' B6' B10' B12' -100.3(2)
B11' B6' B10' B12' 37.1(2)
C1' B5' B10' B6' -41.45(18)
B9' B5' B10' B6' -138.5(2)
B4' B5' B10' B6' -101.7(2)
C1' B5' B10' B11' -3.5(3)
B6' B5' B10' B11' 37.93(19)
B9' B5' B10' B11' -100.6(2)
B4' B5' B10' B11' -63.8(2)
C1' B5' B10' B9' 97.1(2)
B6' B5' B10' B9' 138.5(2)
B4' B5' B10' B9' 36.80(19)
C1' B5' B10' B12' 59.6(2)
B6' B5' B10' B12' 101.0(2)
B9' B5' B10' B12' -37.53(19)
B4' B5' B10' B12' -0.7(3)
B5' B9' B10' B6' 36.87(19)
B4' B9' B10' B6' -0.4(3)
B12' B9' B10' B6' -101.0(2)
B8' B9' B10' B6' -65.0(3)
B5' B9' B10' B11' 100.2(2)
B4' B9' B10' B11' 63.0(3)
B12' B9' B10' B11' -37.69(19)
B8' B9' B10' B11' -1.7(3)
B4' B9' B10' B5' -37.25(19)
B12' B9' B10' B5' -137.9(2)
B8' B9' B10' B5' -101.9(2)
B5' B9' B10' B12' 137.9(2)
B4' B9' B10' B12' 100.7(2)
B8' B9' B10' B12' 35.98(19)
C1' C2' B11' B6' 39.08(19)
B7' C2' B11' B6' 144.2(2)
Co3 C2' B11' B6' 115.6(2)
C1' C2' B11' B10' -2.2(2)
B7' C2' B11' B10' 102.9(2)
B6' C2' B11' B10' -41.30(18)
Co3 C2' B11' B10' 74.3(2)
C1' C2' B11' B12' -64.9(2)
B7' C2' B11' B12' 40.25(19)
B6' C2' B11' B12' -104.0(2)
Co3 C2' B11' B12' 11.7(3)
C1' C2' B11' B7' -105.1(2)
B6' C2' B11' B7' -144.2(2)
Co3 C2' B11' B7' -28.58(19)
C1' B6' B11' C2' -33.86(17)
B5' B6' B11' C2' -94.1(2)
B10' B6' B11' C2' -132.4(2)
C2' B6' B11' B10' 132.4(2)
C1' B6' B11' B10' 98.5(2)
B5' B6' B11' B10' 38.30(18)
C2' B6' B11' B12' 94.8(2)
C1' B6' B11' B12' 60.9(2)
B5' B6' B11' B12' 0.7(3)
B10' B6' B11' B12' -37.57(19)
C2' B6' B11' B7' 31.38(18)
C1' B6' B11' B7' -2.5(2)
B5' B6' B11' B7' -62.7(2)
B10' B6' B11' B7' -101.0(2)
B6' B10' B11' C2' 41.27(17)
B5' B10' B11' C2' 3.5(2)
B9' B10' B11' C2' -59.4(2)
B12' B10' B11' C2' -97.2(2)
B5' B10' B11' B6' -37.77(19)
B9' B10' B11' B6' -100.7(2)
B12' B10' B11' B6' -138.5(2)
B6' B10' B11' B12' 138.5(2)
B5' B10' B11' B12' 100.7(2)
B9' B10' B11' B12' 37.76(19)
B6' B10' B11' B7' 101.4(2)
B5' B10' B11' B7' 63.6(2)
B9' B10' B11' B7' 0.7(3)
B12' B10' B11' B7' -37.08(18)
B12' B7' B11' C2' 133.3(2)
B8' B7' B11' C2' 96.4(2)
Co3 B7' B11' C2' 25.30(17)
C2' B7' B11' B6' -32.25(18)
B12' B7' B11' B6' 101.0(2)
B8' B7' B11' B6' 64.1(2)
Co3 B7' B11' B6' -7.0(3)
C2' B7' B11' B10' -95.8(2)
B12' B7' B11' B10' 37.47(19)
B8' B7' B11' B10' 0.6(3)
Co3 B7' B11' B10' -70.5(2)
C2' B7' B11' B12' -133.3(2)
B8' B7' B11' B12' -36.89(19)
Co3 B7' B11' B12' -108.0(2)
C2' B11' B12' B7' -39.11(18)
B6' B11' B12' B7' -101.3(2)
B10' B11' B12' B7' -138.6(2)
C2' B11' B12' B9' 61.9(2)
B6' B11' B12' B9' -0.4(2)
B10' B11' B12' B9' -37.58(18)
B7' B11' B12' B9' 101.0(2)
C2' B11' B12' B10' 99.4(2)
B6' B11' B12' B10' 37.23(18)
B7' B11' B12' B10' 138.6(2)
C2' B11' B12' B8' -1.7(3)
B6' B11' B12' B8' -63.9(2)
B10' B11' B12' B8' -101.1(2)
B7' B11' B12' B8' 37.46(19)
C2' B7' B12' B11' 39.55(18)
B8' B7' B12' B11' 138.9(2)
Co3 B7' B12' B11' 107.9(2)
C2' B7' B12' B9' -60.6(2)
B11' B7' B12' B9' -100.2(2)
B8' B7' B12' B9' 38.74(18)
Co3 B7' B12' B9' 7.7(3)
C2' B7' B12' B10' 2.6(3)
B11' B7' B12' B10' -36.9(2)
B8' B7' B12' B10' 102.0(2)
Co3 B7' B12' B10' 70.9(2)
C2' B7' B12' B8' -99.4(2)
B11' B7' B12' B8' -138.9(2)
Co3 B7' B12' B8' -31.06(17)
B5' B9' B12' B11' -0.2(2)
B4' B9' B12' B11' -64.4(2)
B10' B9' B12' B11' 37.42(18)
B8' B9' B12' B11' -103.1(2)
B5' B9' B12' B7' 63.8(2)
B4' B9' B12' B7' -0.4(3)
B10' B9' B12' B7' 101.4(2)
B8' B9' B12' B7' -39.08(18)
B5' B9' B12' B10' -37.58(18)
B4' B9' B12' B10' -101.8(2)
B8' B9' B12' B10' -140.5(2)
B5' B9' B12' B8' 102.9(2)
B4' B9' B12' B8' 38.69(18)
B10' B9' B12' B8' 140.5(2)
B6' B10' B12' B11' -37.2(2)
B5' B10' B12' B11' -100.2(2)
B9' B10' B12' B11' -137.6(2)
B6' B10' B12' B7' 0.3(3)
B11' B10' B12' B7' 37.5(2)
B5' B10' B12' B7' -62.7(3)
B9' B10' B12' B7' -100.1(2)
B6' B10' B12' B9' 100.5(2)
B11' B10' B12' B9' 137.6(2)
B5' B10' B12' B9' 37.41(19)
B6' B10' B12' B8' 64.8(3)
B11' B10' B12' B8' 102.0(2)
B5' B10' B12' B8' 1.8(3)
B9' B10' B12' B8' -35.64(19)
B9' B8' B12' B11' 99.0(2)
B4' B8' B12' B11' 61.3(2)
B7' B8' B12' B11' -37.47(19)
Co3 B8' B12' B11' -7.3(3)
B9' B8' B12' B7' 136.5(2)
B4' B8' B12' B7' 98.8(2)
Co3 B8' B12' B7' 30.16(17)
B4' B8' B12' B9' -37.67(18)
B7' B8' B12' B9' -136.5(2)
Co3 B8' B12' B9' -106.3(2)
B9' B8' B12' B10' 35.58(19)
B4' B8' B12' B10' -2.1(3)
B7' B8' B12' B10' -100.9(2)
Co3 B8' B12' B10' -70.7(2)
C2 C1 C3 O1 109.1(2)
B4 C1 C3 O1 -43.4(3)
B5 C1 C3 O1 -116.9(2)
B6 C1 C3 O1 177.17(18)
Co3 C1 C3 O1 34.0(2)
C2 C1 C3 N1 -133.1(2)
B4 C1 C3 N1 74.4(3)
B5 C1 C3 N1 0.8(3)
B6 C1 C3 N1 -65.1(2)
Co3 C1 C3 N1 151.76(15)
C2 C1 C3 C4 -18.7(3)
B4 C1 C3 C4 -171.23(19)
B5 C1 C3 C4 115.2(2)
B6 C1 C3 C4 49.3(2)
Co3 C1 C3 C4 -93.8(2)
O1 C3 C4 C5 -59.7(3)
N1 C3 C4 C5 -175.3(2)
C1 C3 C4 C5 64.7(3)
O1 C3 C4 C9 118.4(2)
N1 C3 C4 C9 2.8(2)
C1 C3 C4 C9 -117.2(2)
C9 C4 C5 C6 0.8(3)
C3 C4 C5 C6 178.8(2)
C4 C5 C6 C7 1.0(4)
C5 C6 C7 C8 -1.8(4)
C6 C7 C8 C9 0.7(4)
C7 C8 C9 C4 1.2(4)
C7 C8 C9 C10 -172.5(2)
C5 C4 C9 C8 -2.0(4)
C3 C4 C9 C8 179.6(2)
C5 C4 C9 C10 172.8(2)
C3 C4 C9 C10 -5.6(3)
C8 C9 C10 O2 4.7(4)
C4 C9 C10 O2 -169.7(2)
C8 C9 C10 N1 -179.3(2)
C4 C9 C10 N1 6.3(3)
N1 C11 C12 C13 32.6(3)
C11 C12 C13 O1 27.8(3)
O2 C10 N1 C11 27.4(4)
C9 C10 N1 C11 -148.8(2)
O2 C10 N1 C3 171.6(2)
C9 C10 N1 C3 -4.6(3)
C12 C11 N1 C10 77.8(3)
C12 C11 N1 C3 -65.5(2)
O1 C3 N1 C10 -119.2(2)
C4 C3 N1 C10 1.2(2)
C1 C3 N1 C10 123.1(2)
O1 C3 N1 C11 27.1(3)
C4 C3 N1 C11 147.51(19)
C1 C3 N1 C11 -90.6(2)
N1 C3 O1 C13 40.6(2)
C4 C3 O1 C13 -71.5(2)
C1 C3 O1 C13 160.74(18)
C12 C13 O1 C3 -71.0(2)

loop_
_platon_squeeze_void_nr
_platon_squeeze_void_average_x
_platon_squeeze_void_average_y
_platon_squeeze_void_average_z
_platon_squeeze_void_volume
_platon_squeeze_void_count_electrons
_platon_squeeze_void_content
1 -0.000 0.500 -0.000 153 21 ' '
2 -0.116 -0.007 0.219 46 17 ' '
3 0.116 0.493 0.281 46 17 ' '
4 -0.000 0.000 0.500 153 21 ' '
5 -0.116 0.507 0.719 46 17 ' '
6 0.116 0.007 0.781 46 17 ' '
7 0.500 0.500 0.500 153 21 ' '
8 0.500 0.000 1.000 153 21 ' '
9 0.383 -0.007 0.282 45 17 ' '
10 0.383 0.507 0.782 45 17 ' '
11 0.616 0.493 0.218 45 17 ' '
12 0.616 0.007 0.718 45 17 ' '
